data_4517703
loop_
_publ_author_name
'Emami, Marzieh'
'Bikas, Rahman'
'Noshiranzadeh, Nader'
'Kozakiewicz, Anna'
'Lis, Tadeusz'

_publ_section_title
;
 Cu(II)-Hydrazide Coordination Compound Supported on Silica Gel as an
 Efficient and Recyclable Heterogeneous Catalyst for Green Click Synthesis
 of \b-Hydroxy-1,2,3-triazoles in Water
;
_journal_name_full 'ACS Omega'
_journal_paper_doi 10.1021/acsomega.0c01491
_journal_year 2020
_chemical_formula_moiety 'C18 H14 Cl Cu N3 O3, C H4 O'
_chemical_formula_sum 'C19 H18 Cl Cu N3 O4'
_chemical_formula_weight 451.35
_space_group_crystal_system monoclinic
_space_group_IT_number 14
_space_group_name_Hall '-P 2yn'
_space_group_name_H-M_alt 'P 1 21/n 1'
_atom_sites_solution_hydrogens geom
_audit_creation_method SHELXL-2013
_cell_angle_alpha 90
_cell_angle_beta 105.07(5)
_cell_angle_gamma 90
_cell_formula_units_Z 4
_cell_length_a 10.822(4)
_cell_length_b 8.919(3)
_cell_length_c 19.088(7)
_cell_measurement_reflns_used 3919
_cell_measurement_temperature 100(2)
_cell_measurement_theta_max 25
_cell_measurement_theta_min 3.0
_cell_volume 1779.0(12)
_computing_cell_refinement 'CrysAlisRED (Oxford Diffraction, 2007)'
_computing_data_collection 'CrysAlisCCD (Oxford Diffraction, 2003)'
_computing_data_reduction CrysAlisRED
_computing_structure_refinement 'SHELXL-2013 (Sheldrick, 2013)'
_computing_structure_solution 'SHELXS-97 (Sheldrick, 1990)'
_diffrn_ambient_temperature 100(2)
_diffrn_measured_fraction_theta_full 0.998
_diffrn_measured_fraction_theta_max 0.998
_diffrn_measurement_device_type
;
Kuma KM4 kappa-geometry diffractometer with a CCD detector
;
_diffrn_measurement_method /w
_diffrn_radiation_source 'normal-focus sealed tube'
_diffrn_radiation_type MoK\a
_diffrn_radiation_wavelength 0.71073
_diffrn_reflns_av_R_equivalents 0.1299
_diffrn_reflns_av_unetI/netI 0.0909
_diffrn_reflns_Laue_measured_fraction_full 0.998
_diffrn_reflns_Laue_measured_fraction_max 0.998
_diffrn_reflns_limit_h_max 14
_diffrn_reflns_limit_h_min -12
_diffrn_reflns_limit_k_max 11
_diffrn_reflns_limit_k_min -11
_diffrn_reflns_limit_l_max 24
_diffrn_reflns_limit_l_min -24
_diffrn_reflns_number 19300
_diffrn_reflns_point_group_measured_fraction_full 0.998
_diffrn_reflns_point_group_measured_fraction_max 0.998
_diffrn_reflns_theta_full 25.500
_diffrn_reflns_theta_max 27.558
_diffrn_reflns_theta_min 3.003
_exptl_absorpt_coefficient_mu 1.411
_exptl_absorpt_correction_T_max 0.941
_exptl_absorpt_correction_T_min 0.833
_exptl_absorpt_correction_type analytical
_exptl_absorpt_process_details
;
CrysAlis RED, Oxford Diffraction Ltd.,
Version 1.171.32.5
Analytical numeric absorption correction using a
multifaceted crystal model based on expressions
derived by R.C. Clark & J.S. Reid.
(Clark, R. C. & Reid, J. S. (1995). Acta Cryst. A51, 887-897)
;
_exptl_crystal_colour brown
_exptl_crystal_density_diffrn 1.685
_exptl_crystal_description block
_exptl_crystal_F_000 924
_exptl_crystal_size_max 0.180
_exptl_crystal_size_mid 0.080
_exptl_crystal_size_min 0.060
_refine_diff_density_max 0.815
_refine_diff_density_min -0.682
_refine_diff_density_rms 0.138
_refine_ls_extinction_method none
_refine_ls_goodness_of_fit_ref 1.078
_refine_ls_hydrogen_treatment constr
_refine_ls_matrix_type full
_refine_ls_number_parameters 258
_refine_ls_number_reflns 4101
_refine_ls_number_restraints 0
_refine_ls_restrained_S_all 1.078
_refine_ls_R_factor_all 0.0907
_refine_ls_R_factor_gt 0.0596
_refine_ls_shift/su_max 0.001
_refine_ls_shift/su_mean 0.000
_refine_ls_structure_factor_coef Fsqd
_refine_ls_weighting_details
;
 w=1/[\s^2^(Fo^2^)+(0.0544P)^2^]
 where P=(Fo^2^+2Fc^2^)/3
;
_refine_ls_weighting_scheme calc
_refine_ls_wR_factor_gt 0.1251
_refine_ls_wR_factor_ref 0.1436
_reflns_Friedel_coverage 0.000
_reflns_number_gt 2926
_reflns_number_total 4101
_reflns_threshold_expression 'I > 2\s(I)'
_cod_data_source_file ao0c01491_si_002.cif
_cod_data_source_block me2055a
_cod_original_sg_symbol_H-M 'P 21/n'
_cod_database_code 4517703
_shelx_space_group_comment
;
The symmetry employed for this shelxl refinement is uniquely defined
by the following loop, which should always be used as a source of
symmetry information in preference to the above space-group names.
They are only intended as comments.
;
_shelx_estimated_absorpt_t_min 0.785
_shelx_estimated_absorpt_t_max 0.920
_shelxl_version_number 2013-2

loop_
_space_group_symop_operation_xyz
'x, y, z'
'-x+1/2, y+1/2, -z+1/2'
'-x, -y, -z'
'x-1/2, -y-1/2, z-1/2'

loop_
_atom_site_label
_atom_site_type_symbol
_atom_site_fract_x
_atom_site_fract_y
_atom_site_fract_z
_atom_site_U_iso_or_equiv
_atom_site_adp_type
_atom_site_occupancy
_atom_site_site_symmetry_order
_atom_site_calc_flag
_atom_site_refinement_flags_posn
_atom_site_refinement_flags_adp
_atom_site_refinement_flags_occupancy
_atom_site_disorder_assembly
_atom_site_disorder_group
Cu1 Cu 0.25004(5) 0.17773(5) 0.47519(3) 0.01441(16) Uani 1 1 d . . . . .
Cl1 Cl 0.30543(11) 0.37992(11) 0.42273(6) 0.0223(3) Uani 1 1 d . . . . .
O1 O 0.1424(3) 0.2923(3) 0.52020(15) 0.0192(7) Uani 1 1 d . . . . .
O2 O 0.6098(3) 0.1062(3) 0.30722(16) 0.0223(7) Uani 1 1 d . . . . .
O3 O 0.6247(3) -0.1441(3) 0.29546(16) 0.0210(7) Uani 1 1 d . . . . .
N1 N 0.2084(3) -0.0032(4) 0.52105(17) 0.0133(7) Uani 1 1 d . . . . .
N2 N 0.2638(3) -0.1304(4) 0.50167(18) 0.0160(7) Uani 1 1 d . . . . .
H2N H 0.2504 -0.2197 0.5179 0.025(13) Uiso 1 1 calc R . . . .
N3 N 0.3548(3) 0.0323(4) 0.43616(17) 0.0134(7) Uani 1 1 d . . . . .
O1M O 0.2297(3) 0.5956(3) 0.55779(16) 0.0213(7) Uani 1 1 d . . . . .
H1M H 0.2094 0.5269 0.5268 0.08(3) Uiso 1 1 calc R . . . .
C1M C 0.3469(5) 0.5561(5) 0.6105(3) 0.0271(11) Uani 1 1 d . . . . .
H1M1 H 0.4131 0.5334 0.5855 0.041 Uiso 1 1 calc R U . . .
H1M2 H 0.3323 0.4678 0.6378 0.041 Uiso 1 1 calc R U . . .
H1M3 H 0.3749 0.6402 0.6439 0.041 Uiso 1 1 calc R U . . .
C1 C 0.0776(4) 0.2489(5) 0.5659(2) 0.0145(8) Uani 1 1 d . . . . .
C2 C 0.0093(4) 0.3632(5) 0.5929(2) 0.0185(9) Uani 1 1 d . . . . .
H2 H 0.0105 0.4630 0.5756 0.022 Uiso 1 1 calc R U . . .
C3 C -0.0571(4) 0.3327(5) 0.6424(2) 0.0182(9) Uani 1 1 d . . . . .
H3 H -0.0984 0.4121 0.6605 0.022 Uiso 1 1 calc R U . . .
C4 C -0.0662(4) 0.1837(5) 0.6678(2) 0.0168(9) Uani 1 1 d . . . . .
C5 C -0.1356(4) 0.1544(5) 0.7201(2) 0.0204(9) Uani 1 1 d . . . . .
H5 H -0.1724 0.2354 0.7400 0.025 Uiso 1 1 calc R U . . .
C6 C -0.1499(4) 0.0119(5) 0.7421(2) 0.0229(10) Uani 1 1 d . . . . .
H6 H -0.1949 -0.0067 0.7778 0.028 Uiso 1 1 calc R U . . .
C7 C -0.0972(4) -0.1082(5) 0.7113(2) 0.0206(9) Uani 1 1 d . . . . .
H7 H -0.1096 -0.2083 0.7251 0.025 Uiso 1 1 calc R U . . .
C8 C -0.0284(4) -0.0819(5) 0.6618(2) 0.0186(9) Uani 1 1 d . . . . .
H8 H 0.0066 -0.1643 0.6419 0.022 Uiso 1 1 calc R U . . .
C9 C -0.0080(4) 0.0664(4) 0.6392(2) 0.0157(9) Uani 1 1 d . . . . .
C10 C 0.0686(4) 0.0991(4) 0.5891(2) 0.0133(8) Uani 1 1 d . . . . .
C11 C 0.1346(4) -0.0194(4) 0.5643(2) 0.0141(8) Uani 1 1 d . . . . .
H11 H 0.1238 -0.1179 0.5807 0.017 Uiso 1 1 calc R U . . .
C12 C 0.3393(4) -0.1104(4) 0.4566(2) 0.0140(8) Uani 1 1 d . . . . .
C13 C 0.3993(4) -0.2335(4) 0.4323(2) 0.0155(9) Uani 1 1 d . . . . .
H13 H 0.3857 -0.3329 0.4465 0.019 Uiso 1 1 calc R U . . .
C14 C 0.4771(4) -0.2059(4) 0.3880(2) 0.0163(9) Uani 1 1 d . . . . .
H14 H 0.5183 -0.2867 0.3708 0.020 Uiso 1 1 calc R U . . .
C15 C 0.4965(4) -0.0573(4) 0.3677(2) 0.0142(8) Uani 1 1 d . . . . .
C16 C 0.4326(4) 0.0562(4) 0.3926(2) 0.0145(8) Uani 1 1 d . . . . .
H16 H 0.4440 0.1562 0.3782 0.017 Uiso 1 1 calc R U . . .
C17 C 0.5809(4) -0.0196(5) 0.3209(2) 0.0167(9) Uani 1 1 d . . . . .
C18 C 0.7038(5) -0.1212(5) 0.2456(3) 0.0285(11) Uani 1 1 d . . . . .
H18A H 0.7698 -0.0463 0.2657 0.043 Uiso 1 1 calc R U . . .
H18B H 0.6504 -0.0857 0.1989 0.043 Uiso 1 1 calc R U . . .
H18C H 0.7446 -0.2160 0.2385 0.043 Uiso 1 1 calc R U . . .

loop_
_atom_site_aniso_label
_atom_site_aniso_U_11
_atom_site_aniso_U_22
_atom_site_aniso_U_33
_atom_site_aniso_U_23
_atom_site_aniso_U_13
_atom_site_aniso_U_12
Cu1 0.0192(3) 0.0108(3) 0.0151(3) 0.00075(19) 0.0080(2) 0.0009(2)
Cl1 0.0327(7) 0.0109(5) 0.0286(6) 0.0024(4) 0.0177(5) 0.0003(4)
O1 0.0247(18) 0.0154(15) 0.0214(15) 0.0044(11) 0.0127(14) 0.0020(12)
O2 0.0277(18) 0.0187(16) 0.0235(16) -0.0002(12) 0.0122(14) -0.0017(13)
O3 0.0242(18) 0.0187(16) 0.0256(16) -0.0046(12) 0.0161(14) 0.0002(13)
N1 0.0154(18) 0.0129(17) 0.0128(16) -0.0013(12) 0.0058(14) 0.0006(13)
N2 0.022(2) 0.0112(17) 0.0180(17) 0.0007(13) 0.0108(15) 0.0010(14)
N3 0.0145(18) 0.0126(16) 0.0137(16) 0.0018(13) 0.0047(14) 0.0034(13)
O1M 0.0255(18) 0.0128(15) 0.0259(16) -0.0001(13) 0.0073(14) -0.0023(12)
C1M 0.032(3) 0.022(2) 0.030(2) 0.0005(19) 0.014(2) 0.003(2)
C1 0.017(2) 0.015(2) 0.0111(18) 0.0012(15) 0.0023(16) -0.0020(16)
C2 0.022(2) 0.013(2) 0.021(2) 0.0006(16) 0.0059(19) -0.0003(17)
C3 0.019(2) 0.018(2) 0.018(2) -0.0067(16) 0.0052(18) -0.0004(17)
C4 0.017(2) 0.019(2) 0.0144(19) -0.0004(16) 0.0054(17) 0.0016(17)
C5 0.019(2) 0.025(2) 0.018(2) -0.0068(17) 0.0059(18) -0.0007(18)
C6 0.020(2) 0.033(3) 0.019(2) -0.0001(19) 0.0095(19) -0.0030(19)
C7 0.020(2) 0.021(2) 0.020(2) 0.0065(17) 0.0042(19) -0.0017(18)
C8 0.021(2) 0.015(2) 0.019(2) 0.0034(16) 0.0052(18) 0.0014(17)
C9 0.013(2) 0.017(2) 0.0150(19) -0.0005(16) 0.0008(17) -0.0008(16)
C10 0.011(2) 0.013(2) 0.0135(19) -0.0007(15) -0.0006(16) -0.0018(15)
C11 0.014(2) 0.0138(19) 0.0128(18) 0.0021(15) 0.0007(16) -0.0001(16)
C12 0.014(2) 0.013(2) 0.0132(19) 0.0003(15) 0.0000(16) 0.0004(16)
C13 0.018(2) 0.0084(18) 0.020(2) 0.0005(16) 0.0054(18) -0.0002(16)
C14 0.017(2) 0.013(2) 0.020(2) -0.0014(15) 0.0073(18) 0.0023(16)
C15 0.017(2) 0.014(2) 0.0111(18) -0.0014(15) 0.0018(17) -0.0015(16)
C16 0.019(2) 0.014(2) 0.0112(18) 0.0025(15) 0.0035(16) -0.0026(16)
C17 0.014(2) 0.019(2) 0.016(2) -0.0018(16) 0.0041(17) 0.0012(17)
C18 0.031(3) 0.029(3) 0.030(3) -0.002(2) 0.015(2) 0.001(2)

loop_
_atom_type_symbol
_atom_type_description
_atom_type_scat_dispersion_real
_atom_type_scat_dispersion_imag
_atom_type_scat_source
C C 0.0033 0.0016 'International Tables Vol C Tables 4.2.6.8 and 6.1.1.4'
H H 0.0000 0.0000 'International Tables Vol C Tables 4.2.6.8 and 6.1.1.4'
N N 0.0061 0.0033 'International Tables Vol C Tables 4.2.6.8 and 6.1.1.4'
O O 0.0106 0.0060 'International Tables Vol C Tables 4.2.6.8 and 6.1.1.4'
Cl Cl 0.1484 0.1585 'International Tables Vol C Tables 4.2.6.8 and 6.1.1.4'
Cu Cu 0.3201 1.2651 'International Tables Vol C Tables 4.2.6.8 and 6.1.1.4'

loop_
_geom_angle_atom_site_label_1
_geom_angle_atom_site_label_2
_geom_angle_atom_site_label_3
_geom_angle
_geom_angle_site_symmetry_1
_geom_angle_site_symmetry_3
_geom_angle_publ_flag
O1 Cu1 N1 90.10(13) . . ?
O1 Cu1 N3 171.41(13) . . ?
N1 Cu1 N3 81.31(14) . . ?
O1 Cu1 Cl1 92.06(9) . . ?
N1 Cu1 Cl1 177.58(11) . . ?
N3 Cu1 Cl1 96.53(10) . . ?
C1 O1 Cu1 129.3(3) . . ?
C17 O3 C18 116.3(3) . . ?
C11 N1 N2 117.5(3) . . ?
C11 N1 Cu1 129.2(3) . . ?
N2 N1 Cu1 113.2(2) . . ?
C12 N2 N1 116.3(3) . . ?
C12 N2 H2N 121.9 . . ?
N1 N2 H2N 121.9 . . ?
C16 N3 C12 118.1(3) . . ?
C16 N3 Cu1 129.6(3) . . ?
C12 N3 Cu1 112.3(3) . . ?
C1M O1M H1M 109.5 . . ?
O1M C1M H1M1 109.5 . . ?
O1M C1M H1M2 109.5 . . ?
H1M1 C1M H1M2 109.5 . . ?
O1M C1M H1M3 109.5 . . ?
H1M1 C1M H1M3 109.5 . . ?
H1M2 C1M H1M3 109.5 . . ?
O1 C1 C10 125.2(4) . . ?
O1 C1 C2 116.4(4) . . ?
C10 C1 C2 118.4(4) . . ?
C3 C2 C1 121.6(4) . . ?
C3 C2 H2 119.2 . . ?
C1 C2 H2 119.2 . . ?
C2 C3 C4 121.4(4) . . ?
C2 C3 H3 119.3 . . ?
C4 C3 H3 119.3 . . ?
C9 C4 C5 120.7(4) . . ?
C9 C4 C3 118.9(4) . . ?
C5 C4 C3 120.4(4) . . ?
C6 C5 C4 120.7(4) . . ?
C6 C5 H5 119.6 . . ?
C4 C5 H5 119.6 . . ?
C5 C6 C7 119.4(4) . . ?
C5 C6 H6 120.3 . . ?
C7 C6 H6 120.3 . . ?
C8 C7 C6 120.6(4) . . ?
C8 C7 H7 119.7 . . ?
C6 C7 H7 119.7 . . ?
C7 C8 C9 121.6(4) . . ?
C7 C8 H8 119.2 . . ?
C9 C8 H8 119.2 . . ?
C4 C9 C8 116.9(4) . . ?
C4 C9 C10 120.0(4) . . ?
C8 C9 C10 123.1(4) . . ?
C1 C10 C11 121.0(4) . . ?
C1 C10 C9 119.5(4) . . ?
C11 C10 C9 119.5(4) . . ?
N1 C11 C10 125.0(4) . . ?
N1 C11 H11 117.5 . . ?
C10 C11 H11 117.5 . . ?
N2 C12 N3 116.8(3) . . ?
N2 C12 C13 121.0(4) . . ?
N3 C12 C13 122.2(4) . . ?
C14 C13 C12 118.4(4) . . ?
C14 C13 H13 120.8 . . ?
C12 C13 H13 120.8 . . ?
C13 C14 C15 120.0(4) . . ?
C13 C14 H14 120.0 . . ?
C15 C14 H14 120.0 . . ?
C16 C15 C14 118.1(4) . . ?
C16 C15 C17 119.2(4) . . ?
C14 C15 C17 122.7(4) . . ?
N3 C16 C15 123.2(4) . . ?
N3 C16 H16 118.4 . . ?
C15 C16 H16 118.4 . . ?
O2 C17 O3 123.5(4) . . ?
O2 C17 C15 125.3(4) . . ?
O3 C17 C15 111.2(3) . . ?
O3 C18 H18A 109.5 . . ?
O3 C18 H18B 109.5 . . ?
H18A C18 H18B 109.5 . . ?
O3 C18 H18C 109.5 . . ?
H18A C18 H18C 109.5 . . ?
H18B C18 H18C 109.5 . . ?

loop_
_geom_bond_atom_site_label_1
_geom_bond_atom_site_label_2
_geom_bond_distance
_geom_bond_site_symmetry_2
_geom_bond_publ_flag
Cu1 O1 1.913(3) . ?
Cu1 N1 1.944(3) . ?
Cu1 N3 1.991(3) . ?
Cu1 Cl1 2.2196(12) . ?
O1 C1 1.312(5) . ?
O2 C17 1.211(5) . ?
O3 C17 1.346(5) . ?
O3 C18 1.450(5) . ?
N1 C11 1.297(5) . ?
N1 N2 1.378(5) . ?
N2 C12 1.344(5) . ?
N2 H2N 0.8800 . ?
N3 C16 1.345(5) . ?
N3 C12 1.354(5) . ?
O1M C1M 1.443(5) . ?
O1M H1M 0.8400 . ?
C1M H1M1 0.9800 . ?
C1M H1M2 0.9800 . ?
C1M H1M3 0.9800 . ?
C1 C10 1.418(5) . ?
C1 C2 1.431(6) . ?
C2 C3 1.355(6) . ?
C2 H2 0.9500 . ?
C3 C4 1.427(6) . ?
C3 H3 0.9500 . ?
C4 C9 1.403(6) . ?
C4 C5 1.421(6) . ?
C5 C6 1.360(6) . ?
C5 H5 0.9500 . ?
C6 C7 1.412(6) . ?
C6 H6 0.9500 . ?
C7 C8 1.366(6) . ?
C7 H7 0.9500 . ?
C8 C9 1.427(6) . ?
C8 H8 0.9500 . ?
C9 C10 1.449(6) . ?
C10 C11 1.424(5) . ?
C11 H11 0.9500 . ?
C12 C13 1.414(5) . ?
C13 C14 1.361(6) . ?
C13 H13 0.9500 . ?
C14 C15 1.412(5) . ?
C14 H14 0.9500 . ?
C15 C16 1.378(6) . ?
C15 C17 1.473(6) . ?
C16 H16 0.9500 . ?
C18 H18A 0.9800 . ?
C18 H18B 0.9800 . ?
C18 H18C 0.9800 . ?

loop_
_geom_hbond_atom_site_label_D
_geom_hbond_atom_site_label_H
_geom_hbond_atom_site_label_A
_geom_hbond_distance_DH
_geom_hbond_distance_HA
_geom_hbond_distance_DA
_geom_hbond_angle_DHA
_geom_hbond_site_symmetry_A
N2 H2N O1M 0.88 1.85 2.732(4) 176.3 1_545
O1M H1M Cl1 0.84 2.80 3.481(3) 139.9 .
O1M H1M O1 0.84 2.21 2.893(4) 138.9 .
C1M H1M3 O2 0.98 2.44 3.373(5) 159.8 3_666
C13 H13 Cl1 0.95 2.70 3.586(4) 154.6 1_545
C16 H16 Cl1 0.95 2.76 3.313(4) 118.0 .
C18 H18C O2 0.98 2.54 3.473(6) 158.0 2_645

loop_
_geom_torsion_atom_site_label_1
_geom_torsion_atom_site_label_2
_geom_torsion_atom_site_label_3
_geom_torsion_atom_site_label_4
_geom_torsion
_geom_torsion_site_symmetry_1
_geom_torsion_site_symmetry_2
_geom_torsion_site_symmetry_3
_geom_torsion_site_symmetry_4
_geom_torsion_publ_flag
C11 N1 N2 C12 179.7(3) . . . . ?
Cu1 N1 N2 C12 1.7(4) . . . . ?
Cu1 O1 C1 C10 -3.8(6) . . . . ?
Cu1 O1 C1 C2 177.4(3) . . . . ?
O1 C1 C2 C3 -177.5(4) . . . . ?
C10 C1 C2 C3 3.6(6) . . . . ?
C1 C2 C3 C4 -2.5(6) . . . . ?
C2 C3 C4 C9 -1.8(6) . . . . ?
C2 C3 C4 C5 179.6(4) . . . . ?
C9 C4 C5 C6 -1.7(6) . . . . ?
C3 C4 C5 C6 176.8(4) . . . . ?
C4 C5 C6 C7 -1.3(6) . . . . ?
C5 C6 C7 C8 2.3(6) . . . . ?
C6 C7 C8 C9 -0.3(6) . . . . ?
C5 C4 C9 C8 3.6(6) . . . . ?
C3 C4 C9 C8 -175.0(4) . . . . ?
C5 C4 C9 C10 -176.4(4) . . . . ?
C3 C4 C9 C10 5.0(6) . . . . ?
C7 C8 C9 C4 -2.6(6) . . . . ?
C7 C8 C9 C10 177.4(4) . . . . ?
O1 C1 C10 C11 1.4(6) . . . . ?
C2 C1 C10 C11 -179.8(4) . . . . ?
O1 C1 C10 C9 -179.2(4) . . . . ?
C2 C1 C10 C9 -0.3(5) . . . . ?
C4 C9 C10 C1 -3.9(6) . . . . ?
C8 C9 C10 C1 176.1(4) . . . . ?
C4 C9 C10 C11 175.6(4) . . . . ?
C8 C9 C10 C11 -4.5(6) . . . . ?
N2 N1 C11 C10 -179.2(3) . . . . ?
Cu1 N1 C11 C10 -1.5(6) . . . . ?
C1 C10 C11 N1 1.3(6) . . . . ?
C9 C10 C11 N1 -178.1(4) . . . . ?
N1 N2 C12 N3 1.2(5) . . . . ?
N1 N2 C12 C13 -179.0(3) . . . . ?
C16 N3 C12 N2 178.3(3) . . . . ?
Cu1 N3 C12 N2 -3.4(4) . . . . ?
C16 N3 C12 C13 -1.5(6) . . . . ?
Cu1 N3 C12 C13 176.8(3) . . . . ?
N2 C12 C13 C14 -178.5(4) . . . . ?
N3 C12 C13 C14 1.3(6) . . . . ?
C12 C13 C14 C15 0.2(6) . . . . ?
C13 C14 C15 C16 -1.4(6) . . . . ?
C13 C14 C15 C17 179.0(4) . . . . ?
C12 N3 C16 C15 0.2(6) . . . . ?
Cu1 N3 C16 C15 -177.7(3) . . . . ?
C14 C15 C16 N3 1.2(6) . . . . ?
C17 C15 C16 N3 -179.2(3) . . . . ?
C18 O3 C17 O2 -4.1(6) . . . . ?
C18 O3 C17 C15 176.9(3) . . . . ?
C16 C15 C17 O2 7.5(6) . . . . ?
C14 C15 C17 O2 -172.9(4) . . . . ?
C16 C15 C17 O3 -173.5(3) . . . . ?
C14 C15 C17 O3 6.0(5) . . . . ?
